data_7225198
loop_
_publ_author_name
'Veerakanellore, Giri Babu'
'Captain, Burjor'
'Ramamurthy, V.'

_publ_section_title
;
 Solid-state photochemistry of cis-cinnamic acids: a competition between
 [2 + 2] addition and cis--trans isomerization
;
_journal_issue 25
_journal_name_full CrystEngComm
_journal_page_first 4708
_journal_paper_doi 10.1039/C6CE00682E
_journal_volume 18
_journal_year 2016
_chemical_formula_sum 'C27.5 H28 O6'
_chemical_formula_weight 454.50
_space_group_crystal_system triclinic
_space_group_IT_number 2
_space_group_name_Hall '-P 1'
_space_group_name_H-M_alt 'P -1'
_symmetry_space_group_name_Hall '-P 1'
_symmetry_space_group_name_H-M 'P -1'
_atom_sites_solution_hydrogens geom
_audit_creation_method SHELXL-2014/7
_audit_update_record
;
2016-03-10 deposited with the CCDC.
2016-05-11 downloaded from the CCDC.
;
_cell_angle_alpha 82.4210(8)
_cell_angle_beta 83.5482(9)
_cell_angle_gamma 82.2157(9)
_cell_formula_units_Z 2
_cell_length_a 9.9527(5)
_cell_length_b 10.3401(5)
_cell_length_c 12.2625(6)
_cell_measurement_reflns_used 5207
_cell_measurement_temperature 296(2)
_cell_measurement_theta_max 31.23
_cell_measurement_theta_min 2.46
_cell_volume 1233.65(11)
_computing_cell_refinement 'SAINT+  V8.34A (Bruker, 2015)'
_computing_data_collection 'APEX2 v2.2-0 (Bruker, 2007)'
_computing_data_reduction 'SAINT+  V8.34A (Bruker, 2015)'
_computing_molecular_graphics 'XSHELL v6.3.1 (Bruker, 2004)'
_computing_publication_material 'XCIF v2014/2 (Bruker, 2014)'
_computing_structure_refinement 'SHELXL-2014/7 (Sheldrick, 2014)'
_computing_structure_solution 'SHELXS/SHELXTL V6.14 (Bruker, 2015)'
_diffrn_ambient_temperature 296(2)
_diffrn_measured_fraction_theta_full 0.998
_diffrn_measured_fraction_theta_max 0.998
_diffrn_measurement_device_type 'Bruker SMART APEX2 CCD diffractometer'
_diffrn_measurement_method 'omega scans'
_diffrn_radiation_type MoK\a
_diffrn_radiation_wavelength 0.71073
_diffrn_reflns_av_R_equivalents 0.0163
_diffrn_reflns_av_unetI/netI 0.0176
_diffrn_reflns_Laue_measured_fraction_full 0.998
_diffrn_reflns_Laue_measured_fraction_max 0.998
_diffrn_reflns_limit_h_max 11
_diffrn_reflns_limit_h_min -11
_diffrn_reflns_limit_k_max 12
_diffrn_reflns_limit_k_min -12
_diffrn_reflns_limit_l_max 14
_diffrn_reflns_limit_l_min -14
_diffrn_reflns_number 10135
_diffrn_reflns_point_group_measured_fraction_full 0.998
_diffrn_reflns_point_group_measured_fraction_max 0.998
_diffrn_reflns_theta_full 25.000
_diffrn_reflns_theta_max 24.999
_diffrn_reflns_theta_min 1.683
_exptl_absorpt_coefficient_mu 0.086
_exptl_absorpt_correction_T_max 0.7466
_exptl_absorpt_correction_T_min 0.6854
_exptl_absorpt_correction_type multi-scan
_exptl_absorpt_process_details '(SADABS 2014/5 Bruker)'
_exptl_crystal_colour colourless
_exptl_crystal_density_diffrn 1.224
_exptl_crystal_description block
_exptl_crystal_F_000 482
_exptl_crystal_size_max 0.600
_exptl_crystal_size_mid 0.400
_exptl_crystal_size_min 0.200
_refine_diff_density_max 0.543
_refine_diff_density_min -0.406
_refine_diff_density_rms 0.051
_refine_ls_extinction_method none
_refine_ls_goodness_of_fit_ref 1.042
_refine_ls_hydrogen_treatment constr
_refine_ls_matrix_type full
_refine_ls_number_parameters 325
_refine_ls_number_reflns 4339
_refine_ls_number_restraints 2
_refine_ls_restrained_S_all 1.043
_refine_ls_R_factor_all 0.0746
_refine_ls_R_factor_gt 0.0668
_refine_ls_shift/su_max 0.018
_refine_ls_shift/su_mean 0.003
_refine_ls_structure_factor_coef Fsqd
_refine_ls_weighting_details 'w=1/[\s^2^(Fo^2^)+(0.1141P)^2^+0.5344P] where P=(Fo^2^+2Fc^2^)/3'
_refine_ls_weighting_scheme calc
_refine_ls_wR_factor_gt 0.1925
_refine_ls_wR_factor_ref 0.2028
_reflns_Friedel_coverage 0.000
_reflns_number_gt 3690
_reflns_number_total 4339
_reflns_threshold_expression 'I > 2\s(I)'
_cod_data_source_file c6ce00682e2.cif
_cod_data_source_block collect_0m
_cod_depositor_comments
;
The following automatic conversions were performed:

'_exptl_absorpt_correction_type' value 'Multi-scan' changed to
'multi-scan' according to
/usr/data/users/saulius/crontab/automatic-downloads/rss-feeds/RSC/lib/dictionaries/cif_core.dic
dictionary named 'cif_core.dic' version 2.4.2 from 2011-04-26.

Automatic conversion script
Id: cif_fix_values 4268 2015-11-12 08:31:59Z antanas 

 Adding full bibliography for 7225194--7225202.cif.
;
_cod_original_formula_sum 'C27.50 H28 O6'
_cod_database_code 7225198
_shelx_shelxl_version_number 2014/7
_shelx_space_group_comment
; 
The symmetry employed for this shelxl refinement is uniquely defined 
by the following loop, which should always be used as a source of 
symmetry information in preference to the above space-group names. 
They are only intended as comments. 
;
_shelx_estimated_absorpt_t_min 0.950
_shelx_estimated_absorpt_t_max 0.983

loop_
_space_group_symop_operation_xyz
'x, y, z'
'-x, -y, -z'

loop_
_atom_site_label
_atom_site_type_symbol
_atom_site_fract_x
_atom_site_fract_y
_atom_site_fract_z
_atom_site_U_iso_or_equiv
_atom_site_adp_type
_atom_site_occupancy
_atom_site_site_symmetry_order
_atom_site_calc_flag
_atom_site_refinement_flags_posn
_atom_site_refinement_flags_adp
_atom_site_refinement_flags_occupancy
_atom_site_disorder_assembly
_atom_site_disorder_group
O1 O 0.43251(18) 0.14073(16) 0.04536(15) 0.0661(5) Uani 1 1 d . . . A 1
O2 O 0.3935(2) -0.06080(16) 0.11985(15) 0.0704(5) Uani 1 1 d . . . A 1
H2 H 0.4461 -0.0820 0.0670 0.106 Uiso 1 1 calc R U . A 1
O3 O 0.1764(3) 0.5126(2) 0.0926(2) 0.0991(7) Uani 1 1 d . . . A 1
O4 O 0.11827(19) 0.0772(2) 0.03345(12) 0.0700(5) Uani 1 1 d . . . A 1
O5 O -0.0195(2) -0.0365(2) 0.14985(13) 0.0739(6) Uani 1 1 d . . . A 1
H5 H -0.0534 -0.0421 0.0930 0.111 Uiso 1 1 calc R U . A 1
O6 O -0.0916(2) 0.42881(19) 0.30806(15) 0.0728(5) Uani 1 1 d . . . A 1
C1 C 0.2732(2) 0.3648(2) 0.23590(19) 0.0549(6) Uani 1 1 d . . . A 1
C2 C 0.2556(3) 0.4946(3) 0.1804(3) 0.0789(9) Uani 1 1 d . . . A 1
C3 C 0.3151(5) 0.5910(3) 0.2168(4) 0.1056(13) Uani 1 1 d . . . A 1
H3 H 0.3040 0.6762 0.1810 0.127 Uiso 1 1 calc R U . A 1
C4 C 0.3906(4) 0.5628(4) 0.3054(5) 0.1161(17) Uani 1 1 d . . . A 1
H4 H 0.4331 0.6288 0.3268 0.139 Uiso 1 1 calc R U . A 1
C5 C 0.4057(3) 0.4378(4) 0.3644(3) 0.0975(12) Uani 1 1 d . . . A 1
H5A H 0.4540 0.4207 0.4264 0.117 Uiso 1 1 calc R U . A 1
C6 C 0.3458(3) 0.3391(3) 0.3272(2) 0.0695(7) Uani 1 1 d . . . A 1
H6 H 0.3550 0.2546 0.3648 0.083 Uiso 1 1 calc R U . A 1
C7 C 0.2110(2) 0.2606(2) 0.19214(16) 0.0462(5) Uani 1 1 d . . . A 1
H7 H 0.2006 0.2873 0.1136 0.055 Uiso 1 1 calc R U . A 1
C8 C 0.2763(2) 0.1167(2) 0.20627(16) 0.0438(5) Uani 1 1 d . . . A 1
H8 H 0.3198 0.0995 0.2754 0.053 Uiso 1 1 calc R U . A 1
C9 C 0.3743(2) 0.0659(2) 0.11547(18) 0.0474(5) Uani 1 1 d . . . A 1
C10 C 0.1455(5) 0.6407(4) 0.0354(4) 0.1267(16) Uani 1 1 d . . . A 1
H10A H 0.1244 0.7031 0.0892 0.152 Uiso 1 1 calc R U . A 1
H10B H 0.0646 0.6420 -0.0022 0.152 Uiso 1 1 calc R U . A 1
C11 C 0.2524(8) 0.6831(6) -0.0439(5) 0.151(2) Uani 1 1 d . . . A 1
H11 H 0.2307 0.7715 -0.0690 0.181 Uiso 1 1 calc R U . A 1
C12 C 0.3505(10) 0.6467(13) -0.0847(8) 0.327(9) Uani 1 1 d . . . A 1
H12A H 0.3869 0.5595 -0.0685 0.393 Uiso 1 1 calc R U . A 1
H12B H 0.3980 0.7030 -0.1358 0.393 Uiso 1 1 calc R U . A 1
C21 C 0.0380(2) 0.2324(2) 0.36973(16) 0.0457(5) Uani 1 1 d . . . A 1
C22 C -0.0503(2) 0.3435(2) 0.39596(19) 0.0554(6) Uani 1 1 d . . . A 1
C23 C -0.0892(3) 0.3618(3) 0.5061(2) 0.0716(7) Uani 1 1 d . . . A 1
H23 H -0.1502 0.4343 0.5235 0.086 Uiso 1 1 calc R U . A 1
C24 C -0.0376(3) 0.2728(3) 0.5891(2) 0.0760(8) Uani 1 1 d . . . A 1
H24 H -0.0642 0.2857 0.6624 0.091 Uiso 1 1 calc R U . A 1
C25 C 0.0515(3) 0.1664(3) 0.56564(19) 0.0653(7) Uani 1 1 d . . . A 1
H25 H 0.0874 0.1077 0.6223 0.078 Uiso 1 1 calc R U . A 1
C26 C 0.0884(2) 0.1463(2) 0.45621(17) 0.0540(5) Uani 1 1 d . . . A 1
H26 H 0.1487 0.0728 0.4404 0.065 Uiso 1 1 calc R U . A 1
C27 C 0.0734(2) 0.2130(2) 0.24977(16) 0.0453(5) Uani 1 1 d . . . A 1
H27 H -0.0031 0.2468 0.2059 0.054 Uiso 1 1 calc R U . A 1
C28 C 0.1335(2) 0.0698(2) 0.22701(15) 0.0442(5) Uani 1 1 d . . . A 1
H28 H 0.1234 0.0041 0.2917 0.053 Uiso 1 1 calc R U . A 1
C29 C 0.0787(2) 0.0363(2) 0.12709(16) 0.0465(5) Uani 1 1 d . . . A 1
C30 C -0.1988(3) 0.5318(3) 0.3262(3) 0.0845(9) Uani 1 1 d . . . A 1
H30A H -0.1752 0.5854 0.3787 0.101 Uiso 1 1 calc R U . A 1
H30B H -0.2818 0.4951 0.3563 0.101 Uiso 1 1 calc R U . A 1
C31 C -0.2199(5) 0.6121(4) 0.2205(4) 0.1232(16) Uani 1 1 d . . . A 1
H31 H -0.2014 0.5629 0.1611 0.148 Uiso 1 1 calc R U . A 1
C32 C -0.2532(6) 0.7199(6) 0.1936(5) 0.167(2) Uani 1 1 d . . . A 1
H32A H -0.2745 0.7786 0.2460 0.200 Uiso 1 1 calc R U . A 1
H32B H -0.2594 0.7494 0.1191 0.200 Uiso 1 1 calc R U . A 1
C51 C 0.4326(16) 0.9466(14) 0.530(2) 0.193(11) Uani 0.5 1 d DG . P B -1
C52 C 0.4767(18) 1.0394(16) 0.5856(14) 0.152(8) Uani 0.5 1 d DG . P B -1
H52 H 0.4381 1.0521 0.6566 0.182 Uiso 0.5 1 calc R U P B -1
C53 C 0.5783(18) 1.1131(11) 0.535(2) 0.169(10) Uani 0.5 1 d G . P B -1
H53 H 0.6078 1.1752 0.5723 0.203 Uiso 0.5 1 calc R U P B -1
C54 C 0.6359(16) 1.0941(17) 0.429(2) 0.235(17) Uani 0.5 1 d G . P B -1
H54 H 0.7040 1.1434 0.3951 0.282 Uiso 0.5 1 calc R U P B -1
C55 C 0.592(2) 1.001(2) 0.3732(15) 0.209(13) Uani 0.5 1 d G . P B -1
H55 H 0.6304 0.9886 0.3021 0.251 Uiso 0.5 1 calc R U P B -1
C56 C 0.490(2) 0.9276(14) 0.4237(19) 0.233(16) Uani 0.5 1 d DG . P B -1
H56 H 0.4607 0.8656 0.3865 0.280 Uiso 0.5 1 calc R U P B -1
C57 C 0.331(3) 0.866(3) 0.585(3) 0.41(4) Uani 0.5 1 d D . P . .
H57A H 0.3710 0.8043 0.6423 0.616 Uiso 0.5 1 calc R U P B .
H57B H 0.2999 0.8183 0.5328 0.616 Uiso 0.5 1 calc R U P . .
H57C H 0.2557 0.9205 0.6178 0.616 Uiso 0.5 1 calc R U P . .

loop_
_atom_site_aniso_label
_atom_site_aniso_U_11
_atom_site_aniso_U_22
_atom_site_aniso_U_33
_atom_site_aniso_U_23
_atom_site_aniso_U_13
_atom_site_aniso_U_12
O1 0.0686(11) 0.0550(10) 0.0712(11) -0.0186(8) 0.0255(9) -0.0111(8)
O2 0.0828(12) 0.0499(9) 0.0725(12) -0.0191(8) 0.0248(9) -0.0024(8)
O3 0.1243(19) 0.0604(12) 0.1023(17) 0.0111(11) -0.0034(15) -0.0009(12)
O4 0.0817(12) 0.1016(14) 0.0350(8) -0.0082(8) -0.0001(7) -0.0451(10)
O5 0.0913(13) 0.0998(14) 0.0412(9) -0.0058(9) -0.0050(8) -0.0534(11)
O6 0.0772(12) 0.0704(11) 0.0622(11) -0.0111(9) 0.0034(9) 0.0159(9)
C1 0.0549(13) 0.0499(12) 0.0588(13) -0.0197(10) 0.0181(10) -0.0092(9)
C2 0.0816(19) 0.0530(15) 0.098(2) -0.0240(14) 0.0304(17) -0.0130(13)
C3 0.114(3) 0.064(2) 0.139(3) -0.036(2) 0.041(3) -0.0301(19)
C4 0.099(3) 0.089(3) 0.175(4) -0.085(3) 0.049(3) -0.049(2)
C5 0.0750(19) 0.113(3) 0.120(3) -0.071(2) 0.0108(18) -0.0283(18)
C6 0.0630(15) 0.0720(16) 0.0800(18) -0.0363(14) 0.0060(13) -0.0164(12)
C7 0.0522(11) 0.0469(11) 0.0370(10) -0.0075(8) 0.0057(8) -0.0023(9)
C8 0.0469(11) 0.0463(11) 0.0386(10) -0.0118(8) -0.0022(8) -0.0025(8)
C9 0.0464(11) 0.0485(12) 0.0484(11) -0.0149(9) 0.0007(9) -0.0048(9)
C10 0.133(3) 0.075(2) 0.151(4) 0.021(2) 0.007(3) 0.012(2)
C11 0.204(6) 0.120(4) 0.122(4) 0.030(3) 0.013(4) -0.060(4)
C12 0.240(9) 0.516(19) 0.299(12) -0.269(13) 0.171(9) -0.257(12)
C21 0.0415(10) 0.0574(12) 0.0392(10) -0.0136(9) 0.0048(8) -0.0101(9)
C22 0.0532(12) 0.0604(14) 0.0514(13) -0.0117(10) 0.0068(10) -0.0077(10)
C23 0.0771(17) 0.0738(17) 0.0607(15) -0.0253(13) 0.0189(13) -0.0019(13)
C24 0.094(2) 0.091(2) 0.0429(13) -0.0222(13) 0.0184(13) -0.0185(16)
C25 0.0761(16) 0.0810(17) 0.0389(12) -0.0091(11) 0.0032(11) -0.0160(13)
C26 0.0552(12) 0.0656(14) 0.0410(11) -0.0098(10) 0.0002(9) -0.0070(10)
C27 0.0435(11) 0.0550(12) 0.0367(10) -0.0094(8) -0.0021(8) -0.0010(9)
C28 0.0501(11) 0.0499(11) 0.0327(9) -0.0078(8) 0.0001(8) -0.0071(9)
C29 0.0520(11) 0.0506(11) 0.0379(11) -0.0098(8) 0.0019(8) -0.0105(9)
C30 0.0770(18) 0.0695(17) 0.100(2) -0.0157(16) 0.0047(16) 0.0104(14)
C31 0.149(4) 0.089(3) 0.120(3) -0.015(2) -0.036(3) 0.050(3)
C32 0.167(5) 0.144(5) 0.155(5) 0.029(4) 0.018(4) 0.028(4)
C51 0.15(2) 0.095(11) 0.33(3) 0.050(18) -0.11(2) 0.001(11)
C52 0.146(15) 0.159(19) 0.135(12) -0.011(12) -0.059(12) 0.071(14)
C53 0.174(19) 0.123(13) 0.22(2) -0.069(15) -0.111(16) 0.056(12)
C54 0.15(3) 0.15(3) 0.37(5) 0.10(3) -0.08(3) 0.03(2)
C55 0.21(2) 0.157(18) 0.26(3) -0.064(18) -0.14(2) 0.079(16)
C56 0.120(15) 0.22(2) 0.32(4) 0.12(2) -0.053(17) -0.006(15)
C57 0.138(16) 0.20(2) 0.82(10) 0.18(4) -0.04(3) 0.014(17)

loop_
_atom_type_symbol
_atom_type_description
_atom_type_scat_dispersion_real
_atom_type_scat_dispersion_imag
_atom_type_scat_source
C C 0.0033 0.0016 'International Tables Vol C Tables 4.2.6.8 and 6.1.1.4'
H H 0.0000 0.0000 'International Tables Vol C Tables 4.2.6.8 and 6.1.1.4'
O O 0.0106 0.0060 'International Tables Vol C Tables 4.2.6.8 and 6.1.1.4'

loop_
_geom_angle_atom_site_label_1
_geom_angle_atom_site_label_2
_geom_angle_atom_site_label_3
_geom_angle
C2 O3 C10 120.1(3)
C22 O6 C30 119.1(2)
C6 C1 C2 119.5(3)
C6 C1 C7 122.4(2)
C2 C1 C7 118.1(2)
C3 C2 O3 125.3(3)
C3 C2 C1 119.2(4)
O3 C2 C1 115.5(2)
C4 C3 C2 120.5(4)
C3 C4 C5 121.8(3)
C4 C5 C6 117.8(4)
C1 C6 C5 121.1(3)
C1 C7 C8 120.54(19)
C1 C7 C27 120.76(16)
C8 C7 C27 88.27(15)
C9 C8 C7 119.26(17)
C9 C8 C28 118.92(16)
C7 C8 C28 90.39(15)
O1 C9 O2 124.25(19)
O1 C9 C8 121.35(19)
O2 C9 C8 114.38(19)
O3 C10 C11 114.5(4)
C12 C11 C10 141.3(9)
C26 C21 C22 117.77(19)
C26 C21 C27 123.64(19)
C22 C21 C27 118.59(19)
O6 C22 C23 124.3(2)
O6 C22 C21 115.62(19)
C23 C22 C21 120.0(2)
C24 C23 C22 120.0(2)
C25 C24 C23 121.0(2)
C24 C25 C26 119.2(2)
C21 C26 C25 121.9(2)
C21 C27 C28 115.49(17)
C21 C27 C7 116.92(17)
C28 C27 C7 88.08(14)
C29 C28 C8 115.10(16)
C29 C28 C27 109.88(17)
C8 C28 C27 88.31(15)
O4 C29 O5 122.81(19)
O4 C29 C28 123.42(19)
O5 C29 C28 113.71(17)
O6 C30 C31 108.5(3)
C32 C31 C30 135.4(6)
C52 C51 C56 120.0
C52 C51 C57 119.6(5)
C56 C51 C57 120.4(5)
C53 C52 C51 120.0
C52 C53 C54 120.0
C55 C54 C53 120.0
C54 C55 C56 120.0
C55 C56 C51 120.0

loop_
_geom_bond_atom_site_label_1
_geom_bond_atom_site_label_2
_geom_bond_distance
O1 C9 1.228(3)
O2 C9 1.293(3)
O3 C2 1.384(4)
O3 C10 1.426(4)
O4 C29 1.211(2)
O5 C29 1.297(3)
O6 C22 1.364(3)
O6 C30 1.423(3)
C1 C6 1.378(4)
C1 C2 1.420(4)
C1 C7 1.497(3)
C2 C3 1.371(5)
C3 C4 1.368(7)
C4 C5 1.393(7)
C5 C6 1.398(4)
C7 C8 1.536(3)
C7 C27 1.579(3)
C8 C9 1.496(3)
C8 C28 1.547(3)
C10 C11 1.432(7)
C11 C12 1.089(10)
C21 C26 1.385(3)
C21 C22 1.398(3)
C21 C27 1.507(3)
C22 C23 1.393(3)
C23 C24 1.374(4)
C24 C25 1.357(4)
C25 C26 1.386(3)
C27 C28 1.568(3)
C28 C29 1.494(3)
C30 C31 1.464(5)
C31 C32 1.136(6)
C51 C52 1.3900
C51 C56 1.3900
C51 C57 1.452(18)
C52 C53 1.3900
C53 C54 1.3900
C54 C55 1.3900
C55 C56 1.3900
